data_7120487
loop_
_publ_author_name
'Yu, Yan-Cheng'
'Kuang, Wen-Bin'
'Huang, Ri-Zhen'
'Fang, Yi-Lin'
'Zhang, Ye'
'Chen, Zhengfeng'
'Ma, Xian-li'

_publ_section_title
;
 Design, synthesis and pharmacological evaluation of new 2-oxo-quinoline
 derivatives containing \a-aminophosphonates as potential antitumor agents
;
_journal_name_full 'Med. Chem. Commun.'
_journal_paper_doi 10.1039/C7MD00098G
_journal_year 2017
_chemical_formula_moiety 'C22 H24 N O7 P, C2 H3 N'
_chemical_formula_sum 'C24 H27 N2 O7 P'
_chemical_formula_weight 486.45
_chemical_name_systematic
;
 ? 
;
_space_group_crystal_system monoclinic
_space_group_IT_number 14
_space_group_name_Hall '-P 2ybc'
_space_group_name_H-M_alt 'P 1 21/c 1'
_symmetry_space_group_name_Hall '-P 2ybc'
_symmetry_space_group_name_H-M 'P 1 21/c 1'
_atom_sites_solution_hydrogens geom
_atom_sites_solution_primary direct
_atom_sites_solution_secondary difmap
_audit_creation_date 2016-04-13
_audit_creation_method
;
  Olex2 1.1
  (compiled 2011.02.15 svn.r1672, GUI svn.r3494)
;
_audit_update_record
;
2017-02-06 deposited with the CCDC.
2017-03-30 downloaded from the CCDC.
;
_cell_angle_alpha 90.00
_cell_angle_beta 93.364(18)
_cell_angle_gamma 90.00
_cell_formula_units_Z 4
_cell_length_a 12.598(13)
_cell_length_b 15.985(17)
_cell_length_c 12.834(13)
_cell_measurement_reflns_used 1340
_cell_measurement_temperature 293(2)
_cell_measurement_theta_max 18.93
_cell_measurement_theta_min 2.54
_cell_volume 2580(5)
_computing_molecular_graphics
;
O. V. Dolomanov, L. J. Bourhis, R. J. Gildea, J. A. K. Howard and H. Puschmann,
OLEX2: a complete structure solution, refinement and analysis program.
J. Appl. Cryst. (2009). 42, 339-341.
;
_computing_publication_material
;
O. V. Dolomanov, L. J. Bourhis, R. J. Gildea, J. A. K. Howard and H. Puschmann,
OLEX2: a complete structure solution, refinement and analysis program.
J. Appl. Cryst. (2009). 42, 339-341.
;
_computing_structure_refinement 'SHELXL-97 (Sheldrick, 1997)'
_computing_structure_solution 'A short history of SHELX (Sheldrick, 2007)/Bruker'
_diffrn_ambient_temperature 293(2)
_diffrn_measured_fraction_theta_full 0.999
_diffrn_measured_fraction_theta_max 0.999
_diffrn_measurement_device_type 'Bruker APEX-II CCD'
_diffrn_measurement_method '\f and \w scans'
_diffrn_radiation_monochromator graphite
_diffrn_radiation_type MoK\a
_diffrn_radiation_wavelength 0.71073
_diffrn_reflns_av_R_equivalents 0.2060
_diffrn_reflns_av_unetI/netI 0.1728
_diffrn_reflns_limit_h_max 15
_diffrn_reflns_limit_h_min -15
_diffrn_reflns_limit_k_max 19
_diffrn_reflns_limit_k_min -19
_diffrn_reflns_limit_l_max 15
_diffrn_reflns_limit_l_min -16
_diffrn_reflns_number 23246
_diffrn_reflns_theta_full 26.37
_diffrn_reflns_theta_max 26.37
_diffrn_reflns_theta_min 1.62
_diffrn_source 'fine-focus sealed tube'
_diffrn_standards_number 0
_exptl_absorpt_coefficient_mu 0.150
_exptl_absorpt_correction_T_max 0.9851
_exptl_absorpt_correction_T_min 0.9549
_exptl_absorpt_correction_type none
_exptl_crystal_density_diffrn 1.252
_exptl_crystal_density_meas 0
_exptl_crystal_density_method 'not measured'
_exptl_crystal_F_000 1024
_exptl_crystal_size_max 0.31
_exptl_crystal_size_mid 0.22
_exptl_crystal_size_min 0.10
_refine_diff_density_max 0.410
_refine_diff_density_min -0.282
_refine_diff_density_rms 0.058
_refine_ls_extinction_method none
_refine_ls_goodness_of_fit_ref 0.934
_refine_ls_hydrogen_treatment mixed
_refine_ls_matrix_type full
_refine_ls_number_parameters 311
_refine_ls_number_reflns 5264
_refine_ls_number_restraints 0
_refine_ls_restrained_S_all 0.934
_refine_ls_R_factor_all 0.2159
_refine_ls_R_factor_gt 0.0724
_refine_ls_shift/su_max 0.000
_refine_ls_shift/su_mean 0.000
_refine_ls_structure_factor_coef Fsqd
_refine_ls_weighting_details 'calc w=1/[\s^2^(Fo^2^)+(0.0809P)^2^+0.0000P] where P=(Fo^2^+2Fc^2^)/3'
_refine_ls_weighting_scheme calc
_refine_ls_wR_factor_gt 0.1440
_refine_ls_wR_factor_ref 0.1983
_reflns_number_gt 2034
_reflns_number_total 5264
_reflns_threshold_expression >2sigma(I)
_cod_data_source_file c7md00098g2.cif
_cod_data_source_block aaaaa
_cod_database_code 7120487

loop_
_space_group_symop_id
_space_group_symop_operation_xyz
1 'x, y, z'
2 '-x, y+1/2, -z+1/2'
3 '-x, -y, -z'
4 'x, -y-1/2, z-1/2'

loop_
_atom_site_label
_atom_site_type_symbol
_atom_site_fract_x
_atom_site_fract_y
_atom_site_fract_z
_atom_site_U_iso_or_equiv
_atom_site_adp_type
_atom_site_occupancy
_atom_site_symmetry_multiplicity
_atom_site_calc_flag
_atom_site_refinement_flags
P1 P 0.35930(10) 0.08553(7) 0.16334(8) 0.0444(4) Uani 1 1 d .
O1 O 0.0713(3) 0.5422(2) 0.2179(3) 0.0735(10) Uani 1 1 d .
O2 O 0.0858(3) 0.5861(2) 0.0463(3) 0.0735(10) Uani 1 1 d .
O3 O 0.4180(3) 0.23969(19) -0.0761(2) 0.0570(9) Uani 1 1 d .
O4 O 0.5055(3) 0.1939(2) 0.2302(2) 0.0720(10) Uani 1 1 d .
O5 O 0.2927(2) 0.09455(18) 0.2540(2) 0.0523(8) Uani 1 1 d .
O6 O 0.4457(3) 0.01372(18) 0.1714(2) 0.0613(9) Uani 1 1 d .
O7 O 0.2872(2) 0.0669(2) 0.0609(2) 0.0603(9) Uani 1 1 d .
N1 N 0.3098(3) 0.3482(2) -0.0364(2) 0.0447(9) Uani 1 1 d .
H1 H 0.3114 0.3650 -0.1000 0.054 Uiso 1 1 calc R
N2 N 0.0995(5) 0.2147(4) -0.0721(5) 0.119(2) Uani 1 1 d .
C1 C 0.0483(5) 0.6087(3) 0.1453(4) 0.0785(17) Uani 1 1 d .
H1A H -0.0278 0.6187 0.1386 0.094 Uiso 1 1 calc R
H1B H 0.0829 0.6597 0.1702 0.094 Uiso 1 1 calc R
C2 C 0.1356(4) 0.4863(3) 0.1666(4) 0.0553(13) Uani 1 1 d .
C3 C 0.1837(4) 0.4156(3) 0.2032(3) 0.0529(12) Uani 1 1 d .
H3 H 0.1768 0.3981 0.2716 0.063 Uiso 1 1 calc R
C4 C 0.2448(3) 0.3689(3) 0.1345(3) 0.0423(11) Uani 1 1 d .
C5 C 0.3056(3) 0.2969(3) 0.1659(3) 0.0463(11) Uani 1 1 d .
H5 H 0.3039 0.2791 0.2348 0.056 Uiso 1 1 calc R
C6 C 0.3662(3) 0.2525(3) 0.0999(3) 0.0401(10) Uani 1 1 d .
C7 C 0.3665(4) 0.2784(3) -0.0100(3) 0.0415(11) Uani 1 1 d .
C8 C 0.2495(3) 0.3953(3) 0.0295(3) 0.0419(11) Uani 1 1 d .
C9 C 0.1988(4) 0.4690(3) -0.0065(4) 0.0523(12) Uani 1 1 d .
H9 H 0.2036 0.4872 -0.0750 0.063 Uiso 1 1 calc R
C10 C 0.1429(4) 0.5126(3) 0.0621(4) 0.0546(12) Uani 1 1 d .
C11 C 0.6047(3) 0.2364(3) 0.2234(3) 0.0397(10) Uani 1 1 d .
C12 C 0.6465(4) 0.2620(3) 0.1311(3) 0.0504(12) Uani 1 1 d .
H12 H 0.6094 0.2516 0.0676 0.060 Uiso 1 1 calc R
C13 C 0.7442(4) 0.3032(3) 0.1333(4) 0.0597(13) Uani 1 1 d .
H13 H 0.7715 0.3188 0.0704 0.072 Uiso 1 1 calc R
C14 C 0.8022(4) 0.3217(3) 0.2251(4) 0.0626(14) Uani 1 1 d .
C15 C 0.9055(4) 0.3712(4) 0.2298(5) 0.098(2) Uani 1 1 d .
H15A H 0.8910 0.4288 0.2445 0.146 Uiso 1 1 calc R
H15B H 0.9377 0.3671 0.1640 0.146 Uiso 1 1 calc R
H15C H 0.9532 0.3489 0.2839 0.146 Uiso 1 1 calc R
C16 C 0.7604(4) 0.2937(3) 0.3164(4) 0.0676(15) Uani 1 1 d .
H16 H 0.7988 0.3032 0.3794 0.081 Uiso 1 1 calc R
C17 C 0.6638(4) 0.2522(3) 0.3178(3) 0.0568(13) Uani 1 1 d .
H17 H 0.6383 0.2349 0.3808 0.068 Uiso 1 1 calc R
C18 C 0.4361(3) 0.1780(3) 0.1362(3) 0.0393(11) Uani 1 1 d .
H18 H 0.4819 0.1641 0.0795 0.047 Uiso 1 1 calc R
C19 C 0.4576(5) -0.0469(3) 0.2549(4) 0.0878(19) Uani 1 1 d .
H19A H 0.4969 -0.0947 0.2310 0.105 Uiso 1 1 calc R
H19B H 0.3878 -0.0663 0.2720 0.105 Uiso 1 1 calc R
C20 C 0.5139(6) -0.0122(4) 0.3505(5) 0.111(2) Uani 1 1 d .
H20A H 0.5837 0.0061 0.3343 0.166 Uiso 1 1 calc R
H20B H 0.5199 -0.0546 0.4034 0.166 Uiso 1 1 calc R
H20C H 0.4746 0.0344 0.3754 0.166 Uiso 1 1 calc R
C21 C 0.3278(6) 0.0357(4) -0.0352(4) 0.103(2) Uani 1 1 d .
H21A H 0.4042 0.0285 -0.0259 0.124 Uiso 1 1 calc R
H21B H 0.3134 0.0762 -0.0905 0.124 Uiso 1 1 calc R
C22 C 0.2783(7) -0.0443(4) -0.0653(5) 0.143(3) Uani 1 1 d .
H22A H 0.2961 -0.0586 -0.1348 0.215 Uiso 1 1 calc R
H22B H 0.2025 -0.0397 -0.0630 0.215 Uiso 1 1 calc R
H22C H 0.3039 -0.0871 -0.0177 0.215 Uiso 1 1 calc R
C23 C 0.0773(6) 0.1958(5) 0.0084(7) 0.100(2) Uani 1 1 d .
C24 C 0.0494(6) 0.1694(6) 0.1115(7) 0.155(3) Uani 1 1 d .
H24A H 0.0197 0.1142 0.1076 0.232 Uiso 1 1 calc R
H24B H -0.0018 0.2075 0.1373 0.232 Uiso 1 1 calc R
H24C H 0.1120 0.1692 0.1579 0.232 Uiso 1 1 calc R

loop_
_atom_site_aniso_label
_atom_site_aniso_U_11
_atom_site_aniso_U_22
_atom_site_aniso_U_33
_atom_site_aniso_U_23
_atom_site_aniso_U_13
_atom_site_aniso_U_12
P1 0.0602(8) 0.0460(7) 0.0269(6) -0.0008(5) 0.0006(6) -0.0031(6)
O1 0.089(3) 0.073(2) 0.061(2) 0.0042(19) 0.022(2) 0.020(2)
O2 0.093(3) 0.065(2) 0.064(2) 0.0076(18) 0.014(2) 0.024(2)
O3 0.075(2) 0.068(2) 0.0280(17) 0.0024(15) 0.0070(16) 0.0090(18)
O4 0.080(2) 0.084(3) 0.051(2) 0.0074(17) -0.0096(19) -0.006(2)
O5 0.066(2) 0.060(2) 0.0313(17) -0.0054(14) 0.0071(15) -0.0117(16)
O6 0.082(2) 0.054(2) 0.0471(19) 0.0069(15) 0.0039(17) 0.0164(18)
O7 0.070(2) 0.074(2) 0.0357(18) -0.0173(15) -0.0086(16) -0.0038(17)
N1 0.062(2) 0.051(2) 0.0207(19) 0.0042(16) 0.0039(18) 0.004(2)
N2 0.127(5) 0.133(5) 0.095(5) 0.008(4) -0.013(4) -0.022(4)
C1 0.095(4) 0.066(4) 0.076(4) 0.002(3) 0.013(4) 0.017(3)
C2 0.055(3) 0.061(3) 0.052(3) -0.004(3) 0.016(3) 0.005(3)
C3 0.065(3) 0.059(3) 0.036(3) 0.004(2) 0.010(2) 0.001(3)
C4 0.046(3) 0.051(3) 0.030(2) -0.001(2) 0.001(2) -0.004(2)
C5 0.062(3) 0.052(3) 0.025(2) 0.004(2) 0.001(2) -0.008(2)
C6 0.053(3) 0.045(3) 0.022(2) 0.0014(18) 0.003(2) -0.004(2)
C7 0.052(3) 0.050(3) 0.023(2) 0.001(2) 0.006(2) -0.004(2)
C8 0.045(3) 0.049(3) 0.031(2) 0.004(2) 0.000(2) -0.004(2)
C9 0.059(3) 0.057(3) 0.042(3) 0.006(2) 0.007(2) 0.005(3)
C10 0.058(3) 0.051(3) 0.054(3) 0.006(2) 0.002(3) 0.003(3)
C11 0.042(3) 0.045(3) 0.032(3) -0.0009(19) 0.000(2) -0.001(2)
C12 0.059(3) 0.063(3) 0.029(3) 0.002(2) 0.001(2) -0.010(3)
C13 0.060(3) 0.072(3) 0.048(3) 0.003(2) 0.009(3) -0.015(3)
C14 0.055(3) 0.075(4) 0.057(3) 0.011(3) -0.004(3) -0.006(3)
C15 0.066(4) 0.137(6) 0.088(5) 0.022(4) -0.009(3) -0.027(4)
C16 0.061(4) 0.098(4) 0.042(3) 0.000(3) -0.012(3) -0.003(3)
C17 0.062(3) 0.074(3) 0.034(3) 0.003(2) -0.002(3) -0.006(3)
C18 0.048(3) 0.053(3) 0.017(2) -0.0034(17) -0.001(2) 0.001(2)
C19 0.119(5) 0.069(4) 0.076(4) 0.028(3) 0.004(4) 0.020(4)
C20 0.137(6) 0.126(6) 0.066(4) 0.011(4) -0.018(4) 0.057(5)
C21 0.132(6) 0.122(6) 0.052(4) -0.023(4) -0.014(4) 0.016(5)
C22 0.259(10) 0.079(5) 0.091(5) -0.046(4) 0.007(6) -0.022(6)
C23 0.085(5) 0.103(6) 0.110(6) 0.002(5) -0.005(5) -0.012(4)
C24 0.117(6) 0.218(10) 0.133(8) 0.045(7) 0.042(6) 0.001(6)

loop_
_atom_type_symbol
_atom_type_description
_atom_type_scat_dispersion_real
_atom_type_scat_dispersion_imag
_atom_type_scat_source
C C 0.0033 0.0016 'International Tables Vol C Tables 4.2.6.8 and 6.1.1.4'
H H 0.0000 0.0000 'International Tables Vol C Tables 4.2.6.8 and 6.1.1.4'
N N 0.0061 0.0033 'International Tables Vol C Tables 4.2.6.8 and 6.1.1.4'
O O 0.0106 0.0060 'International Tables Vol C Tables 4.2.6.8 and 6.1.1.4'
P P 0.1023 0.0942 'International Tables Vol C Tables 4.2.6.8 and 6.1.1.4'

loop_
_geom_angle_atom_site_label_1
_geom_angle_atom_site_label_2
_geom_angle_atom_site_label_3
_geom_angle
O5 P1 O6 116.01(17)
O5 P1 O7 110.32(19)
O5 P1 C18 113.91(18)
O6 P1 O7 106.10(18)
O6 P1 C18 103.4(2)
O7 P1 C18 106.34(18)
C2 O1 C1 105.6(4)
C10 O2 C1 106.3(4)
C11 O4 C18 120.8(3)
C19 O6 P1 125.2(3)
C21 O7 P1 123.9(3)
C7 N1 H1 116.9
C7 N1 C8 126.2(3)
C8 N1 H1 116.9
O1 C1 H1A 109.9
O1 C1 H1B 109.9
O2 C1 O1 109.0(4)
O2 C1 H1A 109.9
O2 C1 H1B 109.9
H1A C1 H1B 108.3
O1 C2 C10 109.2(4)
C3 C2 O1 129.2(4)
C3 C2 C10 121.6(4)
C2 C3 H3 120.9
C2 C3 C4 118.2(4)
C4 C3 H3 120.9
C3 C4 C5 123.4(4)
C8 C4 C3 119.3(4)
C8 C4 C5 117.2(4)
C4 C5 H5 118.3
C6 C5 C4 123.5(4)
C6 C5 H5 118.3
C5 C6 C7 118.7(4)
C5 C6 C18 122.9(4)
C7 C6 C18 118.4(4)
O3 C7 N1 121.3(4)
O3 C7 C6 122.5(4)
N1 C7 C6 116.1(4)
N1 C8 C4 118.2(4)
N1 C8 C9 120.5(4)
C9 C8 C4 121.3(4)
C8 C9 H9 121.3
C10 C9 C8 117.5(4)
C10 C9 H9 121.3
O2 C10 C2 109.2(4)
C9 C10 O2 128.8(4)
C9 C10 C2 122.0(5)
C12 C11 O4 124.8(4)
C12 C11 C17 118.3(4)
C17 C11 O4 117.0(4)
C11 C12 H12 120.0
C11 C12 C13 120.1(4)
C13 C12 H12 120.0
C12 C13 H13 118.6
C14 C13 C12 122.7(4)
C14 C13 H13 118.6
C13 C14 C15 123.6(5)
C13 C14 C16 116.4(5)
C16 C14 C15 120.0(5)
C14 C15 H15A 109.5
C14 C15 H15B 109.5
C14 C15 H15C 109.5
H15A C15 H15B 109.5
H15A C15 H15C 109.5
H15B C15 H15C 109.5
C14 C16 H16 118.6
C14 C16 C17 122.8(5)
C17 C16 H16 118.6
C11 C17 H17 120.2
C16 C17 C11 119.7(4)
C16 C17 H17 120.2
P1 C18 H18 107.6
O4 C18 P1 106.4(3)
O4 C18 C6 114.7(3)
O4 C18 H18 107.6
C6 C18 P1 112.8(3)
C6 C18 H18 107.6
O6 C19 H19A 109.1
O6 C19 H19B 109.1
O6 C19 C20 112.6(5)
H19A C19 H19B 107.8
C20 C19 H19A 109.1
C20 C19 H19B 109.1
C19 C20 H20A 109.5
C19 C20 H20B 109.5
C19 C20 H20C 109.5
H20A C20 H20B 109.5
H20A C20 H20C 109.5
H20B C20 H20C 109.5
O7 C21 H21A 109.4
O7 C21 H21B 109.4
O7 C21 C22 111.0(6)
H21A C21 H21B 108.0
C22 C21 H21A 109.4
C22 C21 H21B 109.4
C21 C22 H22A 109.5
C21 C22 H22B 109.5
C21 C22 H22C 109.5
H22A C22 H22B 109.5
H22A C22 H22C 109.5
H22B C22 H22C 109.5
N2 C23 C24 178.6(9)
C23 C24 H24A 109.5
C23 C24 H24B 109.5
C23 C24 H24C 109.5
H24A C24 H24B 109.5
H24A C24 H24C 109.5
H24B C24 H24C 109.5

loop_
_geom_bond_atom_site_label_1
_geom_bond_atom_site_label_2
_geom_bond_distance
P1 O5 1.481(3)
P1 O6 1.581(3)
P1 O7 1.582(3)
P1 C18 1.812(4)
O1 C1 1.433(6)
O1 C2 1.396(5)
O2 C1 1.427(6)
O2 C10 1.386(5)
O3 C7 1.260(5)
O4 C11 1.429(5)
O4 C18 1.470(5)
O6 C19 1.445(6)
O7 C21 1.451(6)
N1 H1 0.8600
N1 C7 1.358(5)
N1 C8 1.390(5)
N2 C23 1.128(8)
C1 H1A 0.9700
C1 H1B 0.9700
C2 C3 1.353(6)
C2 C10 1.414(6)
C3 H3 0.9300
C3 C4 1.417(6)
C4 C5 1.427(6)
C4 C8 1.417(6)
C5 H5 0.9300
C5 C6 1.371(5)
C6 C7 1.470(5)
C6 C18 1.537(6)
C8 C9 1.406(6)
C9 H9 0.9300
C9 C10 1.353(6)
C11 C12 1.387(5)
C11 C17 1.408(6)
C12 H12 0.9300
C12 C13 1.395(6)
C13 H13 0.9300
C13 C14 1.381(7)
C14 C15 1.522(7)
C14 C16 1.387(7)
C15 H15A 0.9600
C15 H15B 0.9600
C15 H15C 0.9600
C16 H16 0.9300
C16 C17 1.387(6)
C17 H17 0.9300
C18 H18 0.9800
C19 H19A 0.9700
C19 H19B 0.9700
C19 C20 1.489(8)
C20 H20A 0.9600
C20 H20B 0.9600
C20 H20C 0.9600
C21 H21A 0.9700
C21 H21B 0.9700
C21 C22 1.465(9)
C22 H22A 0.9600
C22 H22B 0.9600
C22 H22C 0.9600
C23 C24 1.452(11)
C24 H24A 0.9600
C24 H24B 0.9600
C24 H24C 0.9600

loop_
_geom_torsion_atom_site_label_1
_geom_torsion_atom_site_label_2
_geom_torsion_atom_site_label_3
_geom_torsion_atom_site_label_4
_geom_torsion
P1 O6 C19 C20 -78.9(6)
P1 O7 C21 C22 120.9(5)
O1 C2 C3 C4 179.5(4)
O1 C2 C10 O2 1.3(5)
O1 C2 C10 C9 -178.7(4)
O4 C11 C12 C13 179.9(4)
O4 C11 C17 C16 -179.6(4)
O5 P1 O6 C19 5.7(5)
O5 P1 O7 C21 -165.0(4)
O5 P1 C18 O4 59.9(3)
O5 P1 C18 C6 -66.6(3)
O6 P1 O7 C21 -38.6(4)
O6 P1 C18 O4 -66.8(3)
O6 P1 C18 C6 166.7(3)
O7 P1 O6 C19 -117.2(4)
O7 P1 C18 O4 -178.3(2)
O7 P1 C18 C6 55.1(3)
N1 C8 C9 C10 -178.8(4)
C1 O1 C2 C3 175.9(5)
C1 O1 C2 C10 -6.0(5)
C1 O2 C10 C2 3.9(5)
C1 O2 C10 C9 -176.1(5)
C2 O1 C1 O2 8.5(6)
C2 C3 C4 C5 175.2(4)
C2 C3 C4 C8 -3.0(6)
C3 C2 C10 O2 179.6(4)
C3 C2 C10 C9 -0.4(7)
C3 C4 C5 C6 -178.8(4)
C3 C4 C8 N1 -179.9(4)
C3 C4 C8 C9 3.1(6)
C4 C5 C6 C7 -2.0(6)
C4 C5 C6 C18 176.5(4)
C4 C8 C9 C10 -1.9(6)
C5 C4 C8 N1 1.8(6)
C5 C4 C8 C9 -175.2(4)
C5 C6 C7 O3 -178.2(4)
C5 C6 C7 N1 3.3(6)
C5 C6 C18 P1 72.7(4)
C5 C6 C18 O4 -49.3(5)
C7 N1 C8 C4 -0.4(6)
C7 N1 C8 C9 176.7(4)
C7 C6 C18 P1 -108.8(4)
C7 C6 C18 O4 129.2(4)
C8 N1 C7 O3 179.3(4)
C8 N1 C7 C6 -2.2(6)
C8 C4 C5 C6 -0.6(6)
C8 C9 C10 O2 -179.5(4)
C8 C9 C10 C2 0.5(7)
C10 O2 C1 O1 -7.7(6)
C10 C2 C3 C4 1.7(7)
C11 O4 C18 P1 152.9(3)
C11 O4 C18 C6 -81.7(4)
C11 C12 C13 C14 -1.2(7)
C12 C11 C17 C16 1.1(7)
C12 C13 C14 C15 -176.2(5)
C12 C13 C14 C16 2.8(8)
C13 C14 C16 C17 -2.5(8)
C14 C16 C17 C11 0.6(8)
C15 C14 C16 C17 176.5(5)
C17 C11 C12 C13 -0.8(6)
C18 P1 O6 C19 131.1(4)
C18 P1 O7 C21 71.0(4)
C18 O4 C11 C12 -3.4(6)
C18 O4 C11 C17 177.3(4)
C18 C6 C7 O3 3.2(6)
C18 C6 C7 N1 -175.2(3)
